data_7114052
loop_
_publ_author_name
'Katagiri, Hiroshi'
'Iki, Nobuhiko'
'Matsunaga, Yoshiaki'
'Kabuto, Chizuko'
'Miyano, Sotaro'

_publ_section_title
;
 ???Thiacalix[4]aniline??? as a highly specific extractant for Au(iii) and
 Pd(ii) ionsElectronic supplementary information (ESI) available: 1.
 Extraction data; 2. Preparation and 1H NMR spectrum of the Au(iii)???4
 complex; 3. Spectroscopic data for the Pd(ii)???4 complex. See
 http://www.rsc.org/suppdata/cc/b2/b205303a/
;
_journal_issue 18
_journal_name_full 'Chemical Communications'
_journal_page_first 2080
_journal_paper_doi 10.1039/b205303a
_journal_year 2002
_chemical_formula_moiety 'C83.50 H103.50 Cl10.50 N8 Pd2 S8 '
_chemical_formula_sum 'C83.5 H103.5 Cl10.5 N8 Pd2 S8'
_chemical_formula_weight 2060.83
_space_group_IT_number 14
_symmetry_cell_setting monoclinic
_symmetry_Int_Tables_number 14
_symmetry_space_group_name_Hall '-P 2ybc'
_symmetry_space_group_name_H-M 'P 1 21/c 1'
_atom_sites_solution_hydrogens geom
_atom_sites_solution_primary direct
_atom_sites_solution_secondary difmap
_cell_angle_alpha 90
_cell_angle_beta 104.0085(4)
_cell_angle_gamma 90
_cell_formula_units_Z 4
_cell_length_a 16.0963(4)
_cell_length_b 35.1851(4)
_cell_length_c 17.7567(9)
_cell_measurement_reflns_used 16008
_cell_measurement_temperature 230.2
_cell_measurement_theta_max 27.5
_cell_measurement_theta_min 4.0
_cell_volume 9757.4(6)
_computing_cell_refinement P
_computing_data_collection P
_computing_data_reduction 'teXsan Ver. 1.11'
_computing_publication_material 'teXsan Ver. 1.11'
_computing_structure_refinement SHELXL97
_computing_structure_solution SHELXS97
_diffrn_measured_fraction_theta_full 0.992
_diffrn_measured_fraction_theta_max 0.992
_diffrn_measurement_device_type 'Rigaku/MSC Mercury CCD'
_diffrn_measurement_method \w
_diffrn_radiation_type 'Mo K\a'
_diffrn_radiation_wavelength 0.7107
_diffrn_reflns_av_R_equivalents 0.030
_diffrn_reflns_limit_h_max 19
_diffrn_reflns_limit_h_min -19
_diffrn_reflns_limit_k_max 41
_diffrn_reflns_limit_k_min -41
_diffrn_reflns_limit_l_max 20
_diffrn_reflns_limit_l_min -21
_diffrn_reflns_number 64044
_diffrn_reflns_theta_full 25.00
_diffrn_reflns_theta_max 25.00
_exptl_absorpt_coefficient_mu 0.872
_exptl_absorpt_correction_T_max 0.840
_exptl_absorpt_correction_T_min 0.731
_exptl_absorpt_correction_type multi-scan
_exptl_absorpt_process_details '(Jacobson, 1998)'
_exptl_crystal_colour green
_exptl_crystal_density_diffrn 1.403
_exptl_crystal_density_method 'not measured'
_exptl_crystal_description prism
_exptl_crystal_size_max 0.250
_exptl_crystal_size_mid 0.250
_exptl_crystal_size_min 0.200
_refine_diff_density_max 1.384
_refine_diff_density_min -0.875
_refine_ls_extinction_method none
_refine_ls_goodness_of_fit_ref 0.984
_refine_ls_hydrogen_treatment mixed
_refine_ls_matrix_type full
_refine_ls_number_parameters 1027
_refine_ls_number_reflns 17047
_refine_ls_number_restraints 0
_refine_ls_restrained_S_all 0.984
_refine_ls_R_factor_all 0.0867
_refine_ls_R_factor_gt 0.0518
_refine_ls_shift/su_max 0.003
_refine_ls_shift/su_mean 0.000
_refine_ls_structure_factor_coef Fsqd
_refine_ls_weighting_details 'calc w=1/[\s^2^(Fo^2^)+(0.0894P)^2^+0.0000P] where P=(Fo^2^+2Fc^2^)/3'
_refine_ls_weighting_scheme calc
_refine_ls_wR_factor_gt 0.1345
_refine_ls_wR_factor_ref 0.1501
_reflns_number_gt 11045
_reflns_number_total 17047
_reflns_threshold_expression >2.0sigma(I)
_cod_data_source_file b205303a1.txt
_cod_data_source_block kata-10-Pd-complex-230k
_cod_original_formula_sum 'C83.50 H103.50 Cl10.50 N8 Pd2 S8 '
_cod_database_code 7114052

loop_
_symmetry_equiv_pos_as_xyz
x,y,z
-x,1/2+y,1/2-z
-x,-y,-z
x,1/2-y,1/2+z

loop_
_atom_site_label
_atom_site_type_symbol
_atom_site_fract_x
_atom_site_fract_y
_atom_site_fract_z
_atom_site_U_iso_or_equiv
_atom_site_adp_type
_atom_site_occupancy
_atom_site_calc_flag
_atom_site_refinement_flags
Pd(1) Pd 0.65160(2) 0.72936(1) 0.83670(2) 0.0308(1) Uani 1.00 d .
Pd(2) Pd 0.71341(2) 0.74836(1) 0.53811(2) 0.0289(1) Uani 1.00 d .
Cl(1) Cl 0.8663(2) 0.5415(1) 1.1157(2) 0.186(2) Uani 1.00 d .
Cl(2) Cl 0.7385(2) 0.4892(1) 1.0622(3) 0.230(2) Uani 1.00 d .
Cl(3) Cl 0.8575(3) 0.50345(8) 0.9745(2) 0.184(2) Uani 1.00 d .
Cl(4) Cl 0.1009(3) 0.7582(1) 0.3485(3) 0.194(2) Uani 1.00 d .
Cl(5) Cl 0.0830(3) 0.7408(1) 0.4988(2) 0.175(1) Uani 1.00 d .
Cl(6) Cl 0.2467(3) 0.7314(1) 0.4672(5) 0.339(4) Uani 1.00 d .
Cl(7) Cl 0.9017(2) 0.97646(9) 0.9474(2) 0.1274(9) Uani 1.00 d .
Cl(8) Cl 0.7900(2) 0.9715(1) 0.7967(2) 0.179(1) Uani 1.00 d .
Cl(9) Cl 0.7368(3) 1.0094(2) 0.9151(2) 0.234(2) Uani 1.00 d .
Cl(10) Cl 0.5789(6) 0.9981(4) 1.0860(5) 0.149(3) Uani 0.50 d P
Cl(11) Cl 0.5684(4) 0.9585(2) 0.9550(3) 0.127(2) Uani 0.50 d P
Cl(12) Cl 0.4430(8) 1.0040(5) 0.9489(9) 0.27(1) Uani 0.50 d P
S(1) S 0.67630(8) 0.89221(3) 0.55693(7) 0.0419(3) Uani 1.00 d .
S(2) S 0.60612(9) 0.87215(3) 0.84578(7) 0.0446(3) Uani 1.00 d .
S(3) S 0.50835(7) 0.72455(3) 0.77905(6) 0.0341(2) Uani 1.00 d .
S(4) S 0.56938(7) 0.74585(3) 0.48346(6) 0.0288(2) Uani 1.00 d .
S(5) S 0.69426(8) 0.58626(3) 0.83068(7) 0.0437(3) Uani 1.00 d .
S(6) S 0.74472(9) 0.60424(3) 0.53383(7) 0.0446(3) Uani 1.00 d .
S(7) S 0.85787(7) 0.75053(3) 0.59388(6) 0.0315(2) Uani 1.00 d .
S(8) S 0.79545(7) 0.73396(3) 0.89152(6) 0.0310(2) Uani 1.00 d .
N(1) N 0.6779(3) 0.8497(1) 0.7077(2) 0.048(1) Uani 1.00 d .
N(2) N 0.6320(2) 0.7850(1) 0.8311(2) 0.0343(8) Uani 1.00 d .
N(3) N 0.5874(3) 0.7666(1) 0.6566(2) 0.0382(9) Uani 1.00 d .
N(4) N 0.6947(2) 0.8040(1) 0.5472(2) 0.0345(8) Uani 1.00 d .
N(5) N 0.6857(3) 0.6281(1) 0.6770(2) 0.051(1) Uani 1.00 d .
N(6) N 0.7309(2) 0.6925(1) 0.5358(2) 0.0396(9) Uani 1.00 d .
N(7) N 0.7823(2) 0.7091(1) 0.7195(2) 0.0347(8) Uani 1.00 d .
N(8) N 0.6730(2) 0.6733(1) 0.8341(2) 0.0357(9) Uani 1.00 d .
C(1) C 0.6384(3) 0.8845(1) 0.7007(3) 0.039(1) Uani 1.00 d .
C(2) C 0.6313(3) 0.9074(1) 0.6349(3) 0.038(1) Uani 1.00 d .
C(3) C 0.5871(3) 0.9417(1) 0.6279(3) 0.044(1) Uani 1.00 d .
C(4) C 0.5487(3) 0.9556(1) 0.6836(3) 0.045(1) Uani 1.00 d .
C(5) C 0.5585(3) 0.9330(1) 0.7494(3) 0.045(1) Uani 1.00 d .
C(6) C 0.6007(3) 0.8985(1) 0.7588(3) 0.039(1) Uani 1.00 d .
C(7) C 0.4956(4) 0.9919(2) 0.6752(3) 0.056(1) Uani 1.00 d .
C(8) C 0.5322(7) 1.0194(2) 0.7405(5) 0.126(4) Uani 1.00 d .
C(9) C 0.4041(6) 0.9811(2) 0.6793(6) 0.116(3) Uani 1.00 d .
C(10) C 0.4907(6) 1.0118(2) 0.5992(4) 0.098(3) Uani 1.00 d .
C(11) C 0.6166(3) 0.8193(1) 0.5144(2) 0.0304(9) Uani 1.00 d .
C(12) C 0.5462(3) 0.7954(1) 0.4843(2) 0.0293(9) Uani 1.00 d .
C(13) C 0.4647(3) 0.8084(1) 0.4517(2) 0.036(1) Uani 1.00 d .
C(14) C 0.4467(3) 0.8470(1) 0.4446(3) 0.041(1) Uani 1.00 d .
C(15) C 0.5154(3) 0.8714(1) 0.4752(3) 0.041(1) Uani 1.00 d .
C(16) C 0.5967(3) 0.8587(1) 0.5107(3) 0.036(1) Uani 1.00 d .
C(17) C 0.3593(3) 0.8632(2) 0.4026(3) 0.052(1) Uani 1.00 d .
C(18) C 0.3321(4) 0.8940(2) 0.4506(5) 0.093(2) Uani 1.00 d .
C(19) C 0.3668(5) 0.8797(3) 0.3254(4) 0.098(3) Uani 1.00 d .
C(20) C 0.2891(4) 0.8332(2) 0.3897(5) 0.087(2) Uani 1.00 d .
C(21) C 0.5393(3) 0.7357(1) 0.6307(2) 0.0316(10) Uani 1.00 d .
C(22) C 0.5006(3) 0.7131(1) 0.6794(2) 0.0342(10) Uani 1.00 d .
C(23) C 0.4572(3) 0.6800(1) 0.6534(3) 0.040(1) Uani 1.00 d .
C(24) C 0.4472(3) 0.6667(1) 0.5779(3) 0.042(1) Uani 1.00 d .
C(25) C 0.4796(3) 0.6896(1) 0.5281(3) 0.038(1) Uani 1.00 d .
C(26) C 0.5238(3) 0.7231(1) 0.5533(2) 0.0317(10) Uani 1.00 d .
C(27) C 0.4037(4) 0.6286(2) 0.5513(3) 0.056(1) Uani 1.00 d .
C(28) C 0.4194(9) 0.6157(3) 0.4782(6) 0.182(6) Uani 1.00 d .
C(29) C 0.3122(7) 0.6320(3) 0.543(1) 0.27(1) Uani 1.00 d .
C(30) C 0.435(1) 0.5985(2) 0.6116(6) 0.207(8) Uani 1.00 d .
C(31) C 0.8271(3) 0.7411(1) 0.7429(2) 0.0313(10) Uani 1.00 d .
C(32) C 0.8392(3) 0.7554(1) 0.8186(2) 0.0312(10) Uani 1.00 d .
C(33) C 0.8786(3) 0.7902(1) 0.8406(2) 0.037(1) Uani 1.00 d .
C(34) C 0.9100(3) 0.8128(1) 0.7894(3) 0.039(1) Uani 1.00 d .
C(35) C 0.9050(3) 0.7972(1) 0.7158(3) 0.038(1) Uani 1.00 d .
C(36) C 0.8657(3) 0.7625(1) 0.6931(2) 0.0310(9) Uani 1.00 d .
C(37) C 0.9483(4) 0.8521(2) 0.8119(3) 0.054(1) Uani 1.00 d .
C(38) C 0.9151(9) 0.8693(2) 0.8742(6) 0.171(6) Uani 1.00 d .
C(39) C 0.924(1) 0.8793(2) 0.7470(5) 0.185(6) Uani 1.00 d .
C(40) C 1.0416(6) 0.8487(3) 0.838(1) 0.26(1) Uani 1.00 d .
C(41) C 0.8109(3) 0.6773(1) 0.5602(2) 0.033(1) Uani 1.00 d .
C(42) C 0.8808(3) 0.7013(1) 0.5917(2) 0.035(1) Uani 1.00 d .
C(43) C 0.9642(3) 0.6877(2) 0.6191(3) 0.042(1) Uani 1.00 d .
C(44) C 0.9827(3) 0.6495(2) 0.6189(3) 0.048(1) Uani 1.00 d .
C(45) C 0.9135(3) 0.6252(2) 0.5909(3) 0.047(1) Uani 1.00 d .
C(46) C 0.8298(3) 0.6379(1) 0.5626(2) 0.040(1) Uani 1.00 d .
C(47) C 1.0721(4) 0.6327(2) 0.6497(4) 0.069(2) Uani 1.00 d .
C(48) C 1.0963(5) 0.6086(3) 0.5888(6) 0.128(4) Uani 1.00 d .
C(49) C 1.1392(4) 0.6641(3) 0.6715(5) 0.104(3) Uani 1.00 d .
C(50) C 1.0732(5) 0.6097(3) 0.7215(6) 0.136(4) Uani 1.00 d .
C(51) C 0.7234(3) 0.5929(1) 0.6830(3) 0.039(1) Uani 1.00 d .
C(52) C 0.7333(3) 0.5709(1) 0.7501(3) 0.039(1) Uani 1.00 d .
C(53) C 0.7748(3) 0.5356(1) 0.7552(3) 0.044(1) Uani 1.00 d .
C(54) C 0.8061(3) 0.5208(1) 0.6960(3) 0.049(1) Uani 1.00 d .
C(55) C 0.7951(3) 0.5432(1) 0.6285(3) 0.046(1) Uani 1.00 d .
C(56) C 0.7553(3) 0.5784(1) 0.6219(3) 0.040(1) Uani 1.00 d .
C(57) C 0.8531(4) 0.4825(2) 0.7011(4) 0.065(2) Uani 1.00 d .
C(58) C 0.7999(7) 0.4555(2) 0.6395(5) 0.130(4) Uani 1.00 d .
C(59) C 0.9391(6) 0.4888(3) 0.6848(6) 0.137(4) Uani 1.00 d .
C(60) C 0.8641(5) 0.4642(2) 0.7787(4) 0.089(2) Uani 1.00 d .
C(61) C 0.7524(3) 0.6595(1) 0.8677(2) 0.0325(10) Uani 1.00 d .
C(62) C 0.7741(3) 0.6206(1) 0.8723(3) 0.037(1) Uani 1.00 d .
C(63) C 0.8563(3) 0.6090(1) 0.9040(3) 0.043(1) Uani 1.00 d .
C(64) C 0.9243(3) 0.6344(1) 0.9320(3) 0.045(1) Uani 1.00 d .
C(65) C 0.9045(3) 0.6726(1) 0.9260(3) 0.040(1) Uani 1.00 d .
C(66) C 0.8214(3) 0.6846(1) 0.8944(2) 0.0320(10) Uani 1.00 d .
C(67) C 1.0155(4) 0.6199(2) 0.9698(4) 0.063(2) Uani 1.00 d .
C(68) C 1.0223(5) 0.6154(4) 1.0553(5) 0.142(4) Uani 1.00 d .
C(69) C 1.0819(4) 0.6481(2) 0.9581(5) 0.093(2) Uani 1.00 d .
C(70) C 1.0324(5) 0.5830(3) 0.9330(7) 0.149(5) Uani 1.00 d .
C(71) C 0.5487(3) 0.7987(1) 0.8102(2) 0.033(1) Uani 1.00 d .
C(72) C 0.5255(3) 0.8374(1) 0.8112(3) 0.040(1) Uani 1.00 d .
C(73) C 0.4413(3) 0.8486(2) 0.7810(3) 0.049(1) Uani 1.00 d .
C(74) C 0.3757(3) 0.8231(2) 0.7485(3) 0.049(1) Uani 1.00 d .
C(75) C 0.3986(3) 0.7854(2) 0.7498(3) 0.043(1) Uani 1.00 d .
C(76) C 0.4823(3) 0.7736(1) 0.7793(2) 0.036(1) Uani 1.00 d .
C(77) C 0.2854(4) 0.8375(2) 0.7129(4) 0.080(2) Uani 1.00 d .
C(78) C 0.2272(6) 0.8086(3) 0.680(1) 0.244(10) Uani 1.00 d .
C(79) C 0.2906(6) 0.8655(5) 0.6497(8) 0.220(8) Uani 1.00 d .
C(80) C 0.2517(6) 0.8608(4) 0.7675(8) 0.195(7) Uani 1.00 d .
C(101) C 0.8007(5) 0.5213(2) 1.0357(6) 0.111(3) Uani 1.00 d .
C(102) C 0.1566(8) 0.7555(3) 0.4471(9) 0.159(5) Uani 1.00 d .
C(103) C 0.7956(6) 0.9724(3) 0.8932(5) 0.106(3) Uani 1.00 d .
C(104) C 0.538(1) 0.9971(5) 0.985(1) 0.096(5) Uani 0.50 d P
H(1) H 0.6741 0.8342 0.7539 0.0544 Uiso 1.00 calc .
H(2) H 0.6997 0.8415 0.6675 0.0544 Uiso 1.00 calc .
H(3) H 0.5985 0.7869 0.6297 0.0544 Uiso 1.00 calc .
H(4) H 0.6054 0.7725 0.7128 0.0544 Uiso 1.00 calc .
H(5) H 0.7398 0.8209 0.5605 0.0544 Uiso 1.00 calc .
H(6) H 0.6736 0.8059 0.8524 0.0544 Uiso 1.00 calc .
H(7) H 0.7603 0.6990 0.6651 0.0544 Uiso 1.00 calc .
H(8) H 0.7464 0.6967 0.7484 0.0544 Uiso 1.00 calc .
H(9) H 0.6618 0.6369 0.7068 0.0544 Uiso 1.00 calc .
H(10) H 0.6813 0.6388 0.6272 0.0544 Uiso 1.00 calc .
H(11) H 0.6166 0.6577 0.8156 0.0544 Uiso 1.00 calc .
H(12) H 0.6821 0.6762 0.5160 0.0544 Uiso 1.00 calc .
H(13) H 0.5833 0.9564 0.5821 0.0522 Uiso 1.00 calc .
H(14) H 0.5357 0.9421 0.7907 0.0543 Uiso 1.00 calc .
H(15) H 0.4195 0.7906 0.4335 0.0437 Uiso 1.00 calc .
H(16) H 0.5058 0.8979 0.4711 0.0488 Uiso 1.00 calc .
H(17) H 0.4336 0.6657 0.6887 0.0483 Uiso 1.00 calc .
H(18) H 0.4716 0.6822 0.4754 0.0455 Uiso 1.00 calc .
H(19) H 0.4278 0.8750 0.7826 0.0580 Uiso 1.00 calc .
H(20) H 0.3556 0.7669 0.7299 0.0511 Uiso 1.00 calc .
H(21) H 0.8841 0.7988 0.8923 0.0448 Uiso 1.00 calc .
H(22) H 0.9293 0.8109 0.6802 0.0457 Uiso 1.00 calc .
H(23) H 1.0094 0.7052 0.6387 0.0512 Uiso 1.00 calc .
H(24) H 0.9240 0.5986 0.5915 0.0566 Uiso 1.00 calc .
H(25) H 0.7819 0.5214 0.8017 0.0535 Uiso 1.00 calc .
H(26) H 0.8149 0.5339 0.5857 0.0548 Uiso 1.00 calc .
H(27) H 0.8680 0.5825 0.9070 0.0524 Uiso 1.00 calc .
H(28) H 0.9482 0.6909 0.9437 0.0482 Uiso 1.00 calc .
H(29) H 0.5347 1.0070 0.7880 0.1582 Uiso 1.00 calc .
H(30) H 0.5867 1.0270 0.7364 0.1582 Uiso 1.00 calc .
H(31) H 0.4948 1.0407 0.7352 0.1582 Uiso 1.00 calc .
H(32) H 0.3710 1.0036 0.6756 0.1376 Uiso 1.00 calc .
H(33) H 0.3808 0.9648 0.6370 0.1376 Uiso 1.00 calc .
H(34) H 0.4066 0.9687 0.7267 0.1376 Uiso 1.00 calc .
H(35) H 0.5459 1.0196 0.5968 0.1195 Uiso 1.00 calc .
H(36) H 0.4679 0.9946 0.5582 0.1195 Uiso 1.00 calc .
H(37) H 0.4539 1.0332 0.5956 0.1195 Uiso 1.00 calc .
H(38) H 0.3739 0.9135 0.4600 0.1113 Uiso 1.00 calc .
H(39) H 0.2787 0.9040 0.4228 0.1113 Uiso 1.00 calc .
H(40) H 0.3265 0.8835 0.4981 0.1113 Uiso 1.00 calc .
H(41) H 0.4078 0.8996 0.3349 0.1156 Uiso 1.00 calc .
H(42) H 0.3838 0.8604 0.2956 0.1156 Uiso 1.00 calc .
H(43) H 0.3126 0.8896 0.2991 0.1156 Uiso 1.00 calc .
H(44) H 0.2365 0.8443 0.3632 0.1061 Uiso 1.00 calc .
H(45) H 0.3034 0.8131 0.3598 0.1061 Uiso 1.00 calc .
H(46) H 0.2842 0.8238 0.4386 0.1061 Uiso 1.00 calc .
H(47) H 0.3890 0.5923 0.4642 0.2313 Uiso 1.00 calc .
H(48) H 0.4006 0.6340 0.4401 0.2313 Uiso 1.00 calc .
H(49) H 0.4790 0.6110 0.4857 0.2313 Uiso 1.00 calc .
H(50) H 0.2984 0.6417 0.5889 0.2937 Uiso 1.00 calc .
H(51) H 0.2875 0.6507 0.5015 0.2937 Uiso 1.00 calc .
H(52) H 0.2820 0.6090 0.5285 0.2937 Uiso 1.00 calc .
H(53) H 0.4226 0.6072 0.6589 0.2601 Uiso 1.00 calc .
H(54) H 0.4024 0.5760 0.5952 0.2601 Uiso 1.00 calc .
H(55) H 0.4924 0.5946 0.6173 0.2601 Uiso 1.00 calc .
H(56) H 0.1740 0.8207 0.6557 0.3014 Uiso 1.00 calc .
H(57) H 0.2492 0.7980 0.6370 0.3014 Uiso 1.00 calc .
H(58) H 0.2230 0.7909 0.7143 0.3014 Uiso 1.00 calc .
H(59) H 0.3251 0.8861 0.6731 0.2585 Uiso 1.00 calc .
H(60) H 0.3120 0.8535 0.6126 0.2585 Uiso 1.00 calc .
H(61) H 0.2334 0.8746 0.6285 0.2585 Uiso 1.00 calc .
H(62) H 0.2882 0.8806 0.7851 0.2366 Uiso 1.00 calc .
H(63) H 0.1962 0.8694 0.7405 0.2366 Uiso 1.00 calc .
H(64) H 0.2455 0.8445 0.8088 0.2366 Uiso 1.00 calc .
H(65) H 0.9422 0.8931 0.8877 0.2103 Uiso 1.00 calc .
H(66) H 0.8559 0.8719 0.8584 0.2103 Uiso 1.00 calc .
H(67) H 0.9300 0.8529 0.9189 0.2103 Uiso 1.00 calc .
H(68) H 0.9483 0.9034 0.7629 0.2213 Uiso 1.00 calc .
H(69) H 0.9421 0.8704 0.7038 0.2213 Uiso 1.00 calc .
H(70) H 0.8625 0.8819 0.7334 0.2213 Uiso 1.00 calc .
H(71) H 1.0540 0.8330 0.8829 0.3265 Uiso 1.00 calc .
H(72) H 1.0625 0.8381 0.7983 0.3265 Uiso 1.00 calc .
H(73) H 1.0643 0.8733 0.8511 0.3265 Uiso 1.00 calc .
H(74) H 1.0557 0.5887 0.5749 0.1543 Uiso 1.00 calc .
H(75) H 1.0974 0.6237 0.5456 0.1543 Uiso 1.00 calc .
H(76) H 1.1515 0.5979 0.6101 0.1543 Uiso 1.00 calc .
H(77) H 1.1941 0.6527 0.6916 0.1247 Uiso 1.00 calc .
H(78) H 1.1403 0.6786 0.6274 0.1247 Uiso 1.00 calc .
H(79) H 1.1256 0.6796 0.7106 0.1247 Uiso 1.00 calc .
H(80) H 1.0605 0.6261 0.7603 0.1592 Uiso 1.00 calc .
H(81) H 1.0315 0.5902 0.7098 0.1592 Uiso 1.00 calc .
H(82) H 1.1283 0.5989 0.7407 0.1592 Uiso 1.00 calc .
H(83) H 0.7463 0.4516 0.6499 0.1570 Uiso 1.00 calc .
H(84) H 0.7942 0.4668 0.5900 0.1570 Uiso 1.00 calc .
H(85) H 0.8302 0.4321 0.6416 0.1570 Uiso 1.00 calc .
H(86) H 0.9649 0.4641 0.6831 0.1614 Uiso 1.00 calc .
H(87) H 0.9307 0.5001 0.6350 0.1614 Uiso 1.00 calc .
H(88) H 0.9726 0.5036 0.7230 0.1614 Uiso 1.00 calc .
H(89) H 0.8098 0.4606 0.7892 0.1079 Uiso 1.00 calc .
H(90) H 0.8910 0.4400 0.7775 0.1079 Uiso 1.00 calc .
H(91) H 0.8989 0.4796 0.8169 0.1079 Uiso 1.00 calc .
H(92) H 0.9809 0.5979 1.0633 0.1653 Uiso 1.00 calc .
H(93) H 1.0782 0.6066 1.0800 0.1653 Uiso 1.00 calc .
H(94) H 1.0131 0.6395 1.0764 0.1653 Uiso 1.00 calc .
H(95) H 1.1375 0.6387 0.9825 0.1114 Uiso 1.00 calc .
H(96) H 1.0772 0.6515 0.9046 0.1114 Uiso 1.00 calc .
H(97) H 1.0731 0.6716 0.9813 0.1114 Uiso 1.00 calc .
H(98) H 0.9907 0.5648 0.9399 0.1784 Uiso 1.00 calc .
H(99) H 1.0283 0.5869 0.8802 0.1784 Uiso 1.00 calc .
H(100) H 1.0877 0.5742 0.9585 0.1784 Uiso 1.00 calc .
H(101) H 0.7617 0.5408 1.0074 0.1243 Uiso 1.00 calc .
H(102) H 0.1716 0.7799 0.4650 0.1844 Uiso 1.00 calc .
H(103) H 0.7707 0.9493 0.9066 0.1224 Uiso 1.00 calc .
H(104) H 0.5777 1.0195 0.9804 0.1122 Uiso 0.50 calc P

loop_
_atom_site_aniso_label
_atom_site_aniso_U_11
_atom_site_aniso_U_22
_atom_site_aniso_U_33
_atom_site_aniso_U_12
_atom_site_aniso_U_13
_atom_site_aniso_U_23
Pd(1) 0.0369(2) 0.0336(2) 0.0248(2) 0.0050(2) 0.0131(1) 0.0034(1)
Pd(2) 0.0350(2) 0.0306(2) 0.0233(2) 0.0016(1) 0.0114(1) 0.0006(1)
Cl(1) 0.201(3) 0.200(3) 0.139(3) -0.083(3) 0.007(2) -0.030(2)
Cl(2) 0.131(2) 0.139(3) 0.436(7) -0.043(2) 0.100(3) -0.042(4)
Cl(3) 0.320(5) 0.119(2) 0.136(2) 0.100(3) 0.098(3) 0.038(2)
Cl(4) 0.289(5) 0.136(3) 0.184(4) -0.060(3) 0.107(3) -0.019(2)
Cl(5) 0.197(3) 0.147(3) 0.179(3) -0.031(2) 0.039(3) 0.044(2)
Cl(6) 0.196(4) 0.151(4) 0.67(1) 0.070(3) 0.107(6) 0.085(5)
Cl(7) 0.100(2) 0.170(3) 0.114(2) -0.014(2) 0.030(1) -0.017(2)
Cl(8) 0.161(3) 0.250(4) 0.115(2) 0.037(3) 0.014(2) -0.055(2)
Cl(9) 0.216(4) 0.336(6) 0.141(3) 0.165(4) 0.027(2) -0.044(3)
Cl(10) 0.120(6) 0.184(7) 0.128(6) 0.028(6) 0.001(5) 0.016(5)
Cl(11) 0.157(4) 0.132(4) 0.097(3) 0.017(3) 0.039(3) -0.006(3)
Cl(12) 0.159(9) 0.26(1) 0.31(2) -0.069(8) -0.11(1) 0.14(1)
S(1) 0.0516(7) 0.0321(6) 0.0471(7) -0.0036(5) 0.0217(6) -0.0040(5)
S(2) 0.0628(8) 0.0393(7) 0.0291(6) 0.0096(6) 0.0062(6) -0.0022(5)
S(3) 0.0379(6) 0.0425(6) 0.0254(5) 0.0014(5) 0.0145(5) 0.0039(5)
S(4) 0.0363(6) 0.0316(6) 0.0200(5) -0.0004(5) 0.0097(4) -0.0002(4)
S(5) 0.0515(7) 0.0326(6) 0.0506(7) -0.0041(5) 0.0193(6) 0.0009(5)
S(6) 0.0624(8) 0.0324(6) 0.0344(6) 0.0049(6) 0.0030(6) -0.0010(5)
S(7) 0.0362(6) 0.0365(6) 0.0251(5) -0.0010(5) 0.0136(5) 0.0000(4)
S(8) 0.0400(6) 0.0329(6) 0.0216(5) 0.0018(5) 0.0100(4) 0.0007(4)
N(1) 0.067(3) 0.037(2) 0.044(2) 0.013(2) 0.022(2) 0.001(2)
N(2) 0.038(2) 0.045(2) 0.022(2) -0.005(2) 0.012(2) 0.001(2)
N(3) 0.052(2) 0.037(2) 0.029(2) -0.007(2) 0.015(2) 0.004(2)
N(4) 0.034(2) 0.037(2) 0.032(2) -0.004(2) 0.006(2) -0.002(2)
N(5) 0.072(3) 0.040(2) 0.044(2) 0.018(2) 0.020(2) 0.007(2)
N(6) 0.035(2) 0.041(2) 0.039(2) -0.002(2) 0.002(2) -0.001(2)
N(7) 0.039(2) 0.038(2) 0.029(2) -0.014(2) 0.011(2) -0.003(2)
N(8) 0.032(2) 0.034(2) 0.042(2) 0.005(2) 0.009(2) 0.001(2)
C(1) 0.040(3) 0.034(2) 0.040(3) 0.001(2) 0.004(2) -0.003(2)
C(2) 0.038(3) 0.036(3) 0.041(3) -0.003(2) 0.010(2) -0.007(2)
C(3) 0.059(3) 0.032(3) 0.040(3) -0.001(2) 0.012(2) 0.001(2)
C(4) 0.061(3) 0.029(2) 0.046(3) 0.009(2) 0.014(2) -0.001(2)
C(5) 0.054(3) 0.042(3) 0.042(3) 0.009(2) 0.015(2) -0.008(2)
C(6) 0.050(3) 0.031(2) 0.034(2) 0.003(2) 0.006(2) -0.003(2)
C(7) 0.079(4) 0.043(3) 0.050(3) 0.021(3) 0.024(3) 0.005(2)
C(8) 0.21(1) 0.065(5) 0.084(6) 0.064(6) 0.006(6) -0.010(4)
C(9) 0.114(7) 0.075(5) 0.174(9) 0.049(5) 0.063(6) 0.030(5)
C(10) 0.142(7) 0.074(5) 0.089(5) 0.057(5) 0.052(5) 0.023(4)
C(11) 0.037(2) 0.033(2) 0.022(2) 0.002(2) 0.010(2) 0.000(2)
C(12) 0.042(3) 0.029(2) 0.018(2) 0.004(2) 0.010(2) 0.000(2)
C(13) 0.039(3) 0.045(3) 0.025(2) -0.001(2) 0.009(2) 0.000(2)
C(14) 0.046(3) 0.046(3) 0.032(2) 0.011(2) 0.009(2) 0.006(2)
C(15) 0.046(3) 0.039(3) 0.038(3) 0.012(2) 0.013(2) 0.008(2)
C(16) 0.045(3) 0.034(2) 0.032(2) -0.003(2) 0.017(2) -0.001(2)
C(17) 0.042(3) 0.055(3) 0.055(3) 0.019(3) 0.006(2) 0.007(3)
C(18) 0.058(4) 0.099(6) 0.122(6) 0.037(4) 0.019(4) -0.017(5)
C(19) 0.075(5) 0.142(7) 0.072(5) 0.028(5) 0.006(4) 0.052(5)
C(20) 0.038(3) 0.080(5) 0.128(6) 0.011(3) -0.011(4) 0.011(4)
C(21) 0.033(2) 0.034(2) 0.030(2) 0.000(2) 0.011(2) 0.002(2)
C(22) 0.044(3) 0.039(2) 0.024(2) 0.000(2) 0.015(2) 0.000(2)
C(23) 0.044(3) 0.038(3) 0.042(3) -0.006(2) 0.018(2) 0.005(2)
C(24) 0.048(3) 0.037(3) 0.043(3) -0.008(2) 0.014(2) -0.002(2)
C(25) 0.045(3) 0.037(2) 0.032(2) -0.006(2) 0.010(2) -0.004(2)
C(26) 0.036(2) 0.035(2) 0.027(2) -0.002(2) 0.014(2) 0.002(2)
C(27) 0.071(4) 0.040(3) 0.059(3) -0.025(3) 0.021(3) -0.011(3)
C(28) 0.34(2) 0.108(7) 0.138(8) -0.154(9) 0.146(10) -0.080(6)
C(29) 0.093(7) 0.099(8) 0.60(3) -0.065(6) 0.07(1) -0.15(1)
C(30) 0.43(2) 0.056(5) 0.095(7) -0.095(9) -0.015(9) 0.008(5)
C(31) 0.037(2) 0.032(2) 0.024(2) 0.004(2) 0.007(2) 0.000(2)
C(32) 0.039(2) 0.031(2) 0.025(2) -0.002(2) 0.010(2) 0.001(2)
C(33) 0.046(3) 0.040(3) 0.026(2) -0.004(2) 0.010(2) -0.006(2)
C(34) 0.047(3) 0.032(2) 0.039(3) -0.005(2) 0.010(2) -0.002(2)
C(35) 0.042(3) 0.046(3) 0.029(2) -0.007(2) 0.015(2) 0.003(2)
C(36) 0.035(2) 0.037(2) 0.023(2) -0.001(2) 0.011(2) -0.001(2)
C(37) 0.069(4) 0.041(3) 0.051(3) -0.012(3) 0.012(3) -0.007(2)
C(38) 0.31(1) 0.077(6) 0.179(9) -0.110(8) 0.17(1) -0.087(6)
C(39) 0.40(2) 0.060(5) 0.079(6) -0.092(8) 0.017(8) 0.002(4)
C(40) 0.077(6) 0.084(7) 0.59(3) -0.029(5) 0.00(1) -0.12(1)
C(41) 0.039(3) 0.037(2) 0.024(2) 0.011(2) 0.010(2) 0.001(2)
C(42) 0.042(3) 0.041(3) 0.026(2) 0.003(2) 0.014(2) 0.002(2)
C(43) 0.039(3) 0.060(3) 0.029(2) 0.004(2) 0.010(2) 0.001(2)
C(44) 0.047(3) 0.061(3) 0.036(3) 0.015(3) 0.010(2) 0.003(2)
C(45) 0.054(3) 0.049(3) 0.037(3) 0.022(3) 0.011(2) 0.004(2)
C(46) 0.056(3) 0.037(3) 0.027(2) 0.006(2) 0.012(2) 0.000(2)
C(47) 0.050(4) 0.081(4) 0.068(4) 0.024(3) -0.002(3) 0.008(3)
C(48) 0.067(5) 0.147(8) 0.160(9) 0.063(5) 0.004(5) -0.043(7)
C(49) 0.042(4) 0.117(7) 0.138(7) 0.027(4) -0.010(4) 0.011(5)
C(50) 0.085(6) 0.18(1) 0.128(8) 0.030(6) -0.001(5) 0.085(7)
C(51) 0.039(3) 0.030(2) 0.044(3) 0.001(2) 0.003(2) -0.003(2)
C(52) 0.041(3) 0.035(3) 0.044(3) -0.003(2) 0.012(2) -0.001(2)
C(53) 0.052(3) 0.032(2) 0.050(3) 0.001(2) 0.014(2) 0.008(2)
C(54) 0.056(3) 0.033(3) 0.055(3) 0.010(2) 0.009(3) 0.002(2)
C(55) 0.062(3) 0.033(3) 0.044(3) 0.004(2) 0.018(2) -0.002(2)
C(56) 0.047(3) 0.034(2) 0.036(3) 0.004(2) 0.007(2) 0.002(2)
C(57) 0.092(5) 0.039(3) 0.067(4) 0.028(3) 0.029(3) 0.015(3)
C(58) 0.23(1) 0.039(4) 0.107(6) 0.036(5) 0.010(7) -0.014(4)
C(59) 0.133(7) 0.112(7) 0.198(10) 0.091(6) 0.104(7) 0.094(7)
C(60) 0.138(7) 0.061(4) 0.078(5) 0.043(4) 0.042(4) 0.024(3)
C(61) 0.039(3) 0.035(2) 0.027(2) 0.003(2) 0.013(2) 0.003(2)
C(62) 0.045(3) 0.031(2) 0.035(2) -0.001(2) 0.012(2) 0.008(2)
C(63) 0.049(3) 0.036(3) 0.045(3) 0.013(2) 0.011(2) 0.010(2)
C(64) 0.046(3) 0.045(3) 0.041(3) 0.008(2) 0.007(2) 0.009(2)
C(65) 0.045(3) 0.038(3) 0.034(2) 0.001(2) 0.003(2) 0.001(2)
C(66) 0.034(2) 0.034(2) 0.028(2) 0.006(2) 0.008(2) 0.006(2)
C(67) 0.047(3) 0.059(4) 0.076(4) 0.011(3) -0.002(3) 0.020(3)
C(68) 0.063(5) 0.26(1) 0.091(6) 0.010(6) -0.013(4) 0.096(7)
C(69) 0.045(4) 0.105(6) 0.127(6) 0.021(4) 0.014(4) 0.032(5)
C(70) 0.078(6) 0.087(6) 0.26(1) 0.048(5) -0.013(7) -0.030(7)
C(71) 0.039(3) 0.044(3) 0.018(2) 0.011(2) 0.012(2) 0.004(2)
C(72) 0.051(3) 0.045(3) 0.025(2) 0.012(2) 0.012(2) 0.004(2)
C(73) 0.055(3) 0.054(3) 0.036(3) 0.024(3) 0.011(2) 0.004(2)
C(74) 0.045(3) 0.063(3) 0.037(3) 0.018(3) 0.006(2) 0.000(2)
C(75) 0.033(3) 0.063(3) 0.036(3) 0.006(2) 0.012(2) 0.002(2)
C(76) 0.049(3) 0.042(3) 0.017(2) 0.005(2) 0.011(2) 0.002(2)
C(77) 0.056(4) 0.094(5) 0.076(5) 0.037(4) -0.012(3) 0.000(4)
C(78) 0.078(6) 0.110(8) 0.45(2) 0.034(6) -0.12(1) -0.07(1)
C(79) 0.081(7) 0.33(2) 0.22(1) 0.049(9) -0.028(8) 0.17(1)
C(80) 0.074(6) 0.26(2) 0.23(1) 0.090(8) 0.009(7) -0.06(1)
C(101) 0.099(6) 0.071(5) 0.165(9) 0.026(4) 0.037(6) -0.008(5)
C(102) 0.15(1) 0.140(10) 0.20(1) 0.007(8) 0.056(10) 0.021(9)
C(103) 0.110(6) 0.114(7) 0.102(6) -0.006(5) 0.045(5) 0.000(5)
C(104) 0.09(1) 0.09(1) 0.12(1) -0.01(1) 0.05(1) 0.00(1)

loop_
_atom_type_symbol
_atom_type_description
_atom_type_scat_dispersion_real
_atom_type_scat_dispersion_imag
_atom_type_scat_source
C C 0.003 0.002
;International Tables for Crystallography
(1992, Vol. C, Tables 4.2.6.8 and 6.1.1.4)
;
H H 0.000 0.000
;International Tables for Crystallography
(1992, Vol. C, Table 6.1.1.4)
;
N N 0.006 0.003
;International Tables for Crystallography
(1992, Vol. C, Tables 4.2.6.8 and 6.1.1.4)
;
S S 0.125 0.123
;International Tables for Crystallography
(1992, Vol. C, Tables 4.2.6.8 and 6.1.1.4)
;
Pd Pd -0.999 1.007
;International Tables for Crystallography
(1992, Vol. C, Tables 4.2.6.8 and 6.1.1.4)
;
Cl Cl 0.148 0.159
;International Tables for Crystallography
(1992, Vol. C, Tables 4.2.6.8 and 6.1.1.4)
;

loop_
_geom_angle_atom_site_label_1
_geom_angle_atom_site_label_2
_geom_angle_atom_site_label_3
_geom_angle
_geom_angle_publ_flag
S(3) Pd(1) S(8) 178.65(4) yes
S(3) Pd(1) N(2) 85.4(1) yes
S(3) Pd(1) N(8) 94.40(10) yes
S(8) Pd(1) N(2) 94.8(1) yes
S(8) Pd(1) N(8) 85.29(10) yes
N(2) Pd(1) N(8) 175.6(2) yes
S(4) Pd(2) S(7) 179.48(4) yes
S(4) Pd(2) N(4) 85.10(10) yes
S(4) Pd(2) N(6) 95.0(1) yes
S(7) Pd(2) N(4) 95.14(10) yes
S(7) Pd(2) N(6) 84.8(1) yes
N(4) Pd(2) N(6) 176.4(2) yes
C(2) S(1) C(16) 100.0(2) yes
C(6) S(2) C(72) 100.3(2) yes
Pd(1) S(3) C(22) 106.2(2) yes
Pd(1) S(3) C(76) 98.0(1) yes
C(22) S(3) C(76) 105.2(2) yes
Pd(2) S(4) C(12) 98.7(1) yes
Pd(2) S(4) C(26) 105.6(1) yes
C(12) S(4) C(26) 108.1(2) yes
C(52) S(5) C(62) 100.3(2) yes
C(46) S(6) C(56) 100.6(2) yes
Pd(2) S(7) C(36) 104.8(1) yes
Pd(2) S(7) C(42) 98.8(1) yes
C(36) S(7) C(42) 106.7(2) yes
Pd(1) S(8) C(32) 104.9(1) yes
Pd(1) S(8) C(66) 98.5(1) yes
C(32) S(8) C(66) 107.5(2) yes
Pd(1) N(2) C(71) 119.2(3) yes
Pd(2) N(4) C(11) 119.7(3) yes
Pd(2) N(6) C(41) 120.5(3) yes
Pd(1) N(8) C(61) 119.3(3) yes
N(1) C(1) C(2) 122.1(5) yes
N(1) C(1) C(6) 121.1(4) yes
C(2) C(1) C(6) 116.7(4) yes
S(1) C(2) C(1) 120.4(4) yes
S(1) C(2) C(3) 118.9(4) yes
C(1) C(2) C(3) 120.7(5) yes
C(2) C(3) C(4) 123.5(4) yes
C(3) C(4) C(5) 115.0(4) yes
C(3) C(4) C(7) 124.4(4) yes
C(5) C(4) C(7) 120.5(5) yes
C(4) C(5) C(6) 123.8(5) yes
S(2) C(6) C(1) 121.0(3) yes
S(2) C(6) C(5) 118.7(4) yes
C(1) C(6) C(5) 120.3(4) yes
C(4) C(7) C(8) 110.8(5) yes
C(4) C(7) C(9) 108.0(5) yes
C(4) C(7) C(10) 112.5(6) yes
C(8) C(7) C(9) 108.7(7) yes
C(8) C(7) C(10) 108.4(5) yes
C(9) C(7) C(10) 108.3(6) yes
N(4) C(11) C(12) 120.0(4) yes
N(4) C(11) C(16) 125.4(4) yes
C(12) C(11) C(16) 114.5(4) yes
S(4) C(12) C(11) 115.9(3) yes
S(4) C(12) C(13) 120.1(3) yes
C(11) C(12) C(13) 123.8(4) yes
C(12) C(13) C(14) 121.3(4) yes
C(13) C(14) C(15) 115.9(4) yes
C(13) C(14) C(17) 123.6(4) yes
C(15) C(14) C(17) 120.4(4) yes
C(14) C(15) C(16) 123.5(4) yes
S(1) C(16) C(11) 119.6(3) yes
S(1) C(16) C(15) 119.5(3) yes
C(11) C(16) C(15) 120.9(4) yes
C(14) C(17) C(18) 110.4(4) yes
C(14) C(17) C(19) 108.5(5) yes
C(14) C(17) C(20) 112.1(4) yes
C(18) C(17) C(19) 109.4(6) yes
C(18) C(17) C(20) 106.0(5) yes
C(19) C(17) C(20) 110.4(5) yes
N(3) C(21) C(22) 122.8(4) yes
N(3) C(21) C(26) 122.7(4) yes
C(22) C(21) C(26) 114.5(4) yes
S(3) C(22) C(21) 122.5(3) yes
S(3) C(22) C(23) 115.4(4) yes
C(21) C(22) C(23) 122.0(4) yes
C(22) C(23) C(24) 122.4(5) yes
C(23) C(24) C(25) 116.6(4) yes
C(23) C(24) C(27) 121.8(5) yes
C(25) C(24) C(27) 121.6(4) yes
C(24) C(25) C(26) 121.7(4) yes
S(4) C(26) C(21) 122.2(3) yes
S(4) C(26) C(25) 114.9(3) yes
C(21) C(26) C(25) 122.5(4) yes
C(24) C(27) C(28) 112.6(6) yes
C(24) C(27) C(29) 109.5(6) yes
C(24) C(27) C(30) 110.5(5) yes
C(28) C(27) C(29) 109(1) yes
C(28) C(27) C(30) 108.5(7) yes
C(29) C(27) C(30) 106(1) yes
N(7) C(31) C(32) 122.4(4) yes
N(7) C(31) C(36) 122.4(4) yes
C(32) C(31) C(36) 115.2(4) yes
S(8) C(32) C(31) 123.7(3) yes
S(8) C(32) C(33) 113.7(3) yes
C(31) C(32) C(33) 122.2(4) yes
C(32) C(33) C(34) 122.2(4) yes
C(33) C(34) C(35) 115.9(4) yes
C(33) C(34) C(37) 122.3(4) yes
C(35) C(34) C(37) 121.8(5) yes
C(34) C(35) C(36) 122.2(4) yes
S(7) C(36) C(31) 123.6(3) yes
S(7) C(36) C(35) 114.3(3) yes
C(31) C(36) C(35) 121.7(4) yes
C(34) C(37) C(38) 111.8(6) yes
C(34) C(37) C(39) 111.6(5) yes
C(34) C(37) C(40) 109.1(6) yes
C(38) C(37) C(39) 104.2(7) yes
C(38) C(37) C(40) 109.1(10) yes
C(39) C(37) C(40) 110(1) yes
N(6) C(41) C(42) 119.5(4) yes
N(6) C(41) C(46) 124.9(4) yes
C(42) C(41) C(46) 115.4(4) yes
S(7) C(42) C(41) 116.4(3) yes
S(7) C(42) C(43) 120.9(4) yes
C(41) C(42) C(43) 122.7(4) yes
C(42) C(43) C(44) 121.6(4) yes
C(43) C(44) C(45) 116.5(5) yes
C(43) C(44) C(47) 124.2(5) yes
C(45) C(44) C(47) 119.4(5) yes
C(44) C(45) C(46) 123.3(5) yes
S(6) C(46) C(41) 119.7(3) yes
S(6) C(46) C(45) 119.8(4) yes
C(41) C(46) C(45) 120.5(4) yes
C(44) C(47) C(48) 110.3(5) yes
C(44) C(47) C(49) 111.0(5) yes
C(44) C(47) C(50) 109.1(6) yes
C(48) C(47) C(49) 107.6(6) yes
C(48) C(47) C(50) 110.7(7) yes
C(49) C(47) C(50) 108.1(6) yes
N(5) C(51) C(52) 121.6(5) yes
N(5) C(51) C(56) 120.4(4) yes
C(52) C(51) C(56) 118.0(4) yes
S(5) C(52) C(51) 121.8(4) yes
S(5) C(52) C(53) 118.2(4) yes
C(51) C(52) C(53) 120.0(5) yes
C(52) C(53) C(54) 123.0(5) yes
C(53) C(54) C(55) 116.3(5) yes
C(53) C(54) C(57) 123.7(5) yes
C(55) C(54) C(57) 119.9(5) yes
C(54) C(55) C(56) 122.2(5) yes
S(6) C(56) C(51) 121.2(3) yes
S(6) C(56) C(55) 118.3(4) yes
C(51) C(56) C(55) 120.5(4) yes
C(54) C(57) C(58) 108.4(5) yes
C(54) C(57) C(59) 108.9(5) yes
C(54) C(57) C(60) 112.3(6) yes
C(58) C(57) C(59) 109.6(7) yes
C(58) C(57) C(60) 108.1(5) yes
C(59) C(57) C(60) 109.5(6) yes
N(8) C(61) C(62) 124.4(4) yes
N(8) C(61) C(66) 120.2(4) yes
C(62) C(61) C(66) 115.2(4) yes
S(5) C(62) C(61) 119.3(3) yes
S(5) C(62) C(63) 119.8(3) yes
C(61) C(62) C(63) 120.9(4) yes
C(62) C(63) C(64) 123.3(4) yes
C(63) C(64) C(65) 116.5(4) yes
C(63) C(64) C(67) 121.4(4) yes
C(65) C(64) C(67) 122.1(4) yes
C(64) C(65) C(66) 120.6(4) yes
S(8) C(66) C(61) 116.2(3) yes
S(8) C(66) C(65) 120.2(3) yes
C(61) C(66) C(65) 123.5(4) yes
C(64) C(67) C(68) 107.7(5) yes
C(64) C(67) C(69) 110.7(5) yes
C(64) C(67) C(70) 110.3(5) yes
C(68) C(67) C(69) 109.2(6) yes
C(68) C(67) C(70) 111.7(7) yes
C(69) C(67) C(70) 107.3(6) yes
N(2) C(71) C(72) 124.9(4) yes
N(2) C(71) C(76) 119.0(4) yes
C(72) C(71) C(76) 115.9(4) yes
S(2) C(72) C(71) 119.6(3) yes
S(2) C(72) C(73) 119.9(4) yes
C(71) C(72) C(73) 120.4(4) yes
C(72) C(73) C(74) 123.0(5) yes
C(73) C(74) C(75) 116.0(4) yes
C(73) C(74) C(77) 120.3(5) yes
C(75) C(74) C(77) 123.7(5) yes
C(74) C(75) C(76) 122.0(4) yes
S(3) C(76) C(71) 117.3(3) yes
S(3) C(76) C(75) 120.0(4) yes
C(71) C(76) C(75) 122.7(4) yes
C(74) C(77) C(78) 113.6(7) yes
C(74) C(77) C(79) 107.9(6) yes
C(74) C(77) C(80) 112.3(6) yes
C(78) C(77) C(79) 108.0(9) yes
C(78) C(77) C(80) 111.4(9) yes
C(79) C(77) C(80) 102.9(9) yes
Cl(1) C(101) Cl(2) 110.1(6) yes
Cl(1) C(101) Cl(3) 111.4(5) yes
Cl(2) C(101) Cl(3) 112.7(5) yes
Cl(4) C(102) Cl(5) 106.9(7) yes
Cl(4) C(102) Cl(6) 117.0(10) yes
Cl(5) C(102) Cl(6) 114.2(8) yes
Cl(7) C(103) Cl(8) 111.2(6) yes
Cl(7) C(103) Cl(9) 109.5(5) yes
Cl(8) C(103) Cl(9) 110.4(5) yes
Cl(10) C(104) Cl(11) 107(1) yes
Cl(10) C(104) Cl(12) 121(1) yes
Cl(11) C(104) Cl(12) 110(1) yes
C(1) N(1) H(1) 116.2 no
C(1) N(1) H(2) 117.9 no
H(1) N(1) H(2) 125.5 no
Pd(1) N(2) H(6) 128.4 no
C(71) N(2) H(6) 111.0 no
C(21) N(3) H(3) 128.9 no
C(21) N(3) H(4) 121.1 no
H(3) N(3) H(4) 108.7 no
Pd(2) N(4) H(5) 121.8 no
C(11) N(4) H(5) 116.2 no
C(51) N(5) H(9) 125.5 no
C(51) N(5) H(10) 111.2 no
H(9) N(5) H(10) 122.1 no
Pd(2) N(6) H(12) 119.2 no
C(41) N(6) H(12) 120.3 no
C(31) N(7) H(7) 128.9 no
C(31) N(7) H(8) 123.9 no
H(7) N(7) H(8) 103.4 no
Pd(1) N(8) H(11) 112.7 no
C(61) N(8) H(11) 126.9 no
C(2) C(3) H(13) 118.2 no
C(4) C(3) H(13) 118.3 no
C(4) C(5) H(14) 118.2 no
C(6) C(5) H(14) 118.1 no
C(7) C(8) H(29) 108.3 no
C(7) C(8) H(30) 108.7 no
C(7) C(8) H(31) 107.9 no
H(29) C(8) H(30) 111.3 no
H(29) C(8) H(31) 110.1 no
H(30) C(8) H(31) 110.5 no
C(7) C(9) H(32) 108.6 no
C(7) C(9) H(33) 108.1 no
C(7) C(9) H(34) 108.8 no
H(32) C(9) H(33) 110.1 no
H(32) C(9) H(34) 110.7 no
H(33) C(9) H(34) 110.4 no
C(7) C(10) H(35) 109.4 no
C(7) C(10) H(36) 108.5 no
C(7) C(10) H(37) 108.9 no
H(35) C(10) H(36) 110.3 no
H(35) C(10) H(37) 110.2 no
H(36) C(10) H(37) 109.5 no
C(12) C(13) H(15) 119.6 no
C(14) C(13) H(15) 119.1 no
C(14) C(15) H(16) 118.3 no
C(16) C(15) H(16) 118.2 no
C(17) C(18) H(38) 109.2 no
C(17) C(18) H(39) 108.9 no
C(17) C(18) H(40) 109.1 no
H(38) C(18) H(39) 109.6 no
H(38) C(18) H(40) 110.1 no
H(39) C(18) H(40) 109.8 no
C(17) C(19) H(41) 109.0 no
C(17) C(19) H(42) 109.1 no
C(17) C(19) H(43) 108.6 no
H(41) C(19) H(42) 110.5 no
H(41) C(19) H(43) 109.6 no
H(42) C(19) H(43) 110.2 no
C(17) C(20) H(44) 109.3 no
C(17) C(20) H(45) 109.2 no
C(17) C(20) H(46) 109.1 no
H(44) C(20) H(45) 109.9 no
H(44) C(20) H(46) 109.6 no
H(45) C(20) H(46) 109.8 no
C(22) C(23) H(17) 118.5 no
C(24) C(23) H(17) 119.1 no
C(24) C(25) H(18) 119.3 no
C(26) C(25) H(18) 119.0 no
C(27) C(28) H(47) 108.2 no
C(27) C(28) H(48) 109.7 no
C(27) C(28) H(49) 108.5 no
H(47) C(28) H(48) 110.5 no
H(47) C(28) H(49) 108.8 no
H(48) C(28) H(49) 111.1 no
C(27) C(29) H(50) 112.8 no
C(27) C(29) H(51) 109.9 no
C(27) C(29) H(52) 113.4 no
H(50) C(29) H(51) 105.2 no
H(50) C(29) H(52) 109.3 no
H(51) C(29) H(52) 105.7 no
C(27) C(30) H(53) 107.3 no
C(27) C(30) H(54) 107.8 no
C(27) C(30) H(55) 109.4 no
H(53) C(30) H(54) 109.0 no
H(53) C(30) H(55) 111.4 no
H(54) C(30) H(55) 111.8 no
C(32) C(33) H(21) 118.7 no
C(34) C(33) H(21) 119.0 no
C(34) C(35) H(22) 118.9 no
C(36) C(35) H(22) 118.9 no
C(37) C(38) H(65) 109.0 no
C(37) C(38) H(66) 110.2 no
C(37) C(38) H(67) 108.1 no
H(65) C(38) H(66) 111.2 no
H(65) C(38) H(67) 108.4 no
H(66) C(38) H(67) 109.9 no
C(37) C(39) H(68) 109.6 no
C(37) C(39) H(69) 110.2 no
C(37) C(39) H(70) 108.7 no
H(68) C(39) H(69) 110.6 no
H(68) C(39) H(70) 108.4 no
H(69) C(39) H(70) 109.2 no
C(37) C(40) H(71) 107.6 no
C(37) C(40) H(72) 109.0 no
C(37) C(40) H(73) 108.0 no
H(71) C(40) H(72) 111.0 no
H(71) C(40) H(73) 109.5 no
H(72) C(40) H(73) 111.6 no
C(42) C(43) H(23) 119.3 no
C(44) C(43) H(23) 119.1 no
C(44) C(45) H(24) 118.4 no
C(46) C(45) H(24) 118.3 no
C(47) C(48) H(74) 108.8 no
C(47) C(48) H(75) 109.1 no
C(47) C(48) H(76) 108.4 no
H(74) C(48) H(75) 110.8 no
H(74) C(48) H(76) 109.3 no
H(75) C(48) H(76) 110.3 no
C(47) C(49) H(77) 108.8 no
C(47) C(49) H(78) 109.6 no
C(47) C(49) H(79) 109.1 no
H(77) C(49) H(78) 109.8 no
H(77) C(49) H(79) 109.0 no
H(78) C(49) H(79) 110.5 no
C(47) C(50) H(80) 109.0 no
C(47) C(50) H(81) 109.9 no
C(47) C(50) H(82) 109.8 no
H(80) C(50) H(81) 109.2 no
H(80) C(50) H(82) 109.1 no
H(81) C(50) H(82) 109.9 no
C(52) C(53) H(25) 118.6 no
C(54) C(53) H(25) 118.4 no
C(54) C(55) H(26) 119.2 no
C(56) C(55) H(26) 118.6 no
C(57) C(58) H(83) 109.5 no
C(57) C(58) H(84) 108.3 no
C(57) C(58) H(85) 108.2 no
H(83) C(58) H(84) 110.9 no
H(83) C(58) H(85) 110.6 no
H(84) C(58) H(85) 109.3 no
C(57) C(59) H(86) 107.3 no
C(57) C(59) H(87) 108.1 no
C(57) C(59) H(88) 110.2 no
H(86) C(59) H(87) 108.2 no
H(86) C(59) H(88) 110.7 no
H(87) C(59) H(88) 112.1 no
C(57) C(60) H(89) 109.3 no
C(57) C(60) H(90) 108.5 no
C(57) C(60) H(91) 109.5 no
H(89) C(60) H(90) 109.3 no
H(89) C(60) H(91) 110.5 no
H(90) C(60) H(91) 109.7 no
C(62) C(63) H(27) 118.2 no
C(64) C(63) H(27) 118.4 no
C(64) C(65) H(28) 119.8 no
C(66) C(65) H(28) 119.6 no
C(67) C(68) H(92) 109.9 no
C(67) C(68) H(93) 109.2 no
C(67) C(68) H(94) 108.7 no
H(92) C(68) H(93) 110.1 no
H(92) C(68) H(94) 109.8 no
H(93) C(68) H(94) 109.0 no
C(67) C(69) H(95) 109.2 no
C(67) C(69) H(96) 109.6 no
C(67) C(69) H(97) 109.0 no
H(95) C(69) H(96) 109.8 no
H(95) C(69) H(97) 109.1 no
H(96) C(69) H(97) 110.1 no
C(67) C(70) H(98) 108.3 no
C(67) C(70) H(99) 109.4 no
C(67) C(70) H(100) 108.7 no
H(98) C(70) H(99) 110.2 no
H(98) C(70) H(100) 109.1 no
H(99) C(70) H(100) 111.1 no
C(72) C(73) H(19) 118.3 no
C(74) C(73) H(19) 118.7 no
C(74) C(75) H(20) 119.0 no
C(76) C(75) H(20) 119.1 no
C(77) C(78) H(56) 107.2 no
C(77) C(78) H(57) 105.7 no
C(77) C(78) H(58) 111.6 no
H(56) C(78) H(57) 106.1 no
H(56) C(78) H(58) 114.0 no
H(57) C(78) H(58) 111.7 no
C(77) C(79) H(59) 107.8 no
C(77) C(79) H(60) 109.4 no
C(77) C(79) H(61) 106.7 no
H(59) C(79) H(60) 112.6 no
H(59) C(79) H(61) 108.8 no
H(60) C(79) H(61) 111.3 no
C(77) C(80) H(62) 109.8 no
C(77) C(80) H(63) 107.1 no
C(77) C(80) H(64) 107.2 no
H(62) C(80) H(63) 112.0 no
H(62) C(80) H(64) 112.0 no
H(63) C(80) H(64) 108.5 no
Cl(1) C(101) H(101) 108.9 no
Cl(2) C(101) H(101) 105.5 no
Cl(3) C(101) H(101) 107.9 no
Cl(4) C(102) H(102) 108.5 no
Cl(5) C(102) H(102) 104.3 no
Cl(6) C(102) H(102) 105.1 no
Cl(7) C(103) H(103) 110.0 no
Cl(8) C(103) H(103) 108.1 no
Cl(9) C(103) H(103) 107.5 no
Cl(10) C(104) H(104) 89.3 no
Cl(11) C(104) H(104) 112.5 no
Cl(12) C(104) H(104) 114.6 no

loop_
_geom_bond_atom_site_label_1
_geom_bond_atom_site_label_2
_geom_bond_distance
_geom_bond_publ_flag
Pd(1) S(3) 2.291(1) yes
Pd(1) S(8) 2.290(1) yes
Pd(1) N(2) 1.982(4) yes
Pd(1) N(8) 2.004(4) yes
Pd(2) S(4) 2.288(1) yes
Pd(2) S(7) 2.297(1) yes
Pd(2) N(4) 1.994(4) yes
Pd(2) N(6) 1.988(4) yes
Cl(1) C(101) 1.706(9) yes
Cl(2) C(101) 1.65(1) yes
Cl(3) C(101) 1.70(1) yes
Cl(4) C(102) 1.77(1) yes
Cl(5) C(102) 1.74(2) yes
Cl(6) C(102) 1.64(1) yes
Cl(7) C(103) 1.752(8) yes
Cl(8) C(103) 1.695(10) yes
Cl(9) C(103) 1.71(1) yes
Cl(10) C(104) 1.75(2) yes
Cl(11) C(104) 1.58(2) yes
Cl(12) C(104) 1.53(2) yes
S(1) C(2) 1.793(5) yes
S(1) C(16) 1.787(4) yes
S(2) C(6) 1.784(5) yes
S(2) C(72) 1.781(5) yes
S(3) C(22) 1.790(4) yes
S(3) C(76) 1.776(5) yes
S(4) C(12) 1.782(4) yes
S(4) C(26) 1.777(5) yes
S(5) C(52) 1.781(5) yes
S(5) C(62) 1.787(4) yes
S(6) C(46) 1.789(5) yes
S(6) C(56) 1.781(5) yes
S(7) C(36) 1.787(4) yes
S(7) C(42) 1.773(5) yes
S(8) C(32) 1.784(5) yes
S(8) C(66) 1.785(4) yes
N(1) C(1) 1.374(6) yes
N(2) C(71) 1.387(6) yes
N(3) C(21) 1.348(6) yes
N(4) C(11) 1.361(5) yes
N(5) C(51) 1.373(6) yes
N(6) C(41) 1.365(6) yes
N(7) C(31) 1.347(5) yes
N(8) C(61) 1.363(5) yes
C(1) C(2) 1.399(7) yes
C(1) C(6) 1.406(7) yes
C(2) C(3) 1.392(7) yes
C(3) C(4) 1.376(8) yes
C(4) C(5) 1.389(7) yes
C(4) C(7) 1.526(7) yes
C(5) C(6) 1.384(7) yes
C(7) C(8) 1.515(9) yes
C(7) C(9) 1.54(1) yes
C(7) C(10) 1.506(10) yes
C(11) C(12) 1.410(6) yes
C(11) C(16) 1.421(6) yes
C(12) C(13) 1.379(6) yes
C(13) C(14) 1.388(7) yes
C(14) C(15) 1.401(7) yes
C(14) C(17) 1.533(7) yes
C(15) C(16) 1.382(6) yes
C(17) C(18) 1.508(10) yes
C(17) C(19) 1.520(10) yes
C(17) C(20) 1.523(8) yes
C(21) C(22) 1.426(7) yes
C(21) C(26) 1.407(6) yes
C(22) C(23) 1.379(6) yes
C(23) C(24) 1.391(7) yes
C(24) C(25) 1.388(7) yes
C(24) C(27) 1.534(7) yes
C(25) C(26) 1.395(6) yes
C(27) C(28) 1.45(1) yes
C(27) C(29) 1.45(1) yes
C(27) C(30) 1.50(1) yes
C(31) C(32) 1.404(6) yes
C(31) C(36) 1.416(7) yes
C(32) C(33) 1.391(6) yes
C(33) C(34) 1.392(7) yes
C(34) C(35) 1.401(7) yes
C(34) C(37) 1.527(7) yes
C(35) C(36) 1.390(6) yes
C(37) C(38) 1.47(1) yes
C(37) C(39) 1.47(1) yes
C(37) C(40) 1.46(1) yes
C(41) C(42) 1.410(6) yes
C(41) C(46) 1.417(6) yes
C(42) C(43) 1.398(6) yes
C(43) C(44) 1.376(8) yes
C(44) C(45) 1.397(7) yes
C(44) C(47) 1.529(8) yes
C(45) C(46) 1.394(7) yes
C(47) C(48) 1.50(1) yes
C(47) C(49) 1.528(10) yes
C(47) C(50) 1.51(1) yes
C(51) C(52) 1.398(7) yes
C(51) C(56) 1.404(7) yes
C(52) C(53) 1.402(7) yes
C(53) C(54) 1.374(8) yes
C(54) C(55) 1.412(7) yes
C(54) C(57) 1.537(8) yes
C(55) C(56) 1.385(7) yes
C(57) C(58) 1.541(10) yes
C(57) C(59) 1.50(1) yes
C(57) C(60) 1.492(9) yes
C(61) C(62) 1.411(6) yes
C(61) C(66) 1.408(6) yes
C(62) C(63) 1.368(6) yes
C(63) C(64) 1.407(7) yes
C(64) C(65) 1.382(7) yes
C(64) C(67) 1.545(7) yes
C(65) C(66) 1.385(6) yes
C(67) C(68) 1.50(1) yes
C(67) C(69) 1.509(10) yes
C(67) C(70) 1.51(1) yes
C(71) C(72) 1.413(7) yes
C(71) C(76) 1.393(6) yes
C(72) C(73) 1.388(7) yes
C(73) C(74) 1.401(7) yes
C(74) C(75) 1.373(8) yes
C(74) C(77) 1.525(8) yes
C(75) C(76) 1.386(6) yes
C(77) C(78) 1.41(1) yes
C(77) C(79) 1.51(2) yes
C(77) C(80) 1.47(2) yes
N(1) H(1) 1.000 no
N(1) H(2) 0.914 no
N(2) H(6) 1.006 no
N(3) H(3) 0.902 no
N(3) H(4) 0.991 no
N(4) H(5) 0.924 no
N(5) H(9) 0.788 no
N(5) H(10) 0.948 no
N(6) H(12) 0.966 no
N(7) H(7) 1.011 no
N(7) H(8) 0.966 no
N(8) H(11) 1.044 no
C(3) H(13) 0.952 no
C(5) H(14) 0.950 no
C(8) H(29) 0.943 no
C(8) H(30) 0.937 no
C(8) H(31) 0.951 no
C(9) H(32) 0.945 no
C(9) H(33) 0.948 no
C(9) H(34) 0.941 no
C(10) H(35) 0.941 no
C(10) H(36) 0.950 no
C(10) H(37) 0.950 no
C(13) H(15) 0.955 no
C(15) H(16) 0.945 no
C(18) H(38) 0.947 no
C(18) H(39) 0.951 no
C(18) H(40) 0.945 no
C(19) H(41) 0.948 no
C(19) H(42) 0.941 no
C(19) H(43) 0.951 no
C(20) H(44) 0.948 no
C(20) H(45) 0.947 no
C(20) H(46) 0.950 no
C(23) H(17) 0.951 no
C(25) H(18) 0.949 no
C(28) H(47) 0.957 no
C(28) H(48) 0.930 no
C(28) H(49) 0.951 no
C(29) H(50) 0.953 no
C(29) H(51) 0.999 no
C(29) H(52) 0.948 no
C(30) H(53) 0.955 no
C(30) H(54) 0.950 no
C(30) H(55) 0.923 no
C(33) H(21) 0.951 no
C(35) H(22) 0.950 no
C(38) H(65) 0.949 no
C(38) H(66) 0.931 no
C(38) H(67) 0.964 no
C(39) H(68) 0.948 no
C(39) H(69) 0.938 no
C(39) H(70) 0.964 no
C(40) H(71) 0.953 no
C(40) H(72) 0.929 no
C(40) H(73) 0.947 no
C(43) H(23) 0.952 no
C(45) H(24) 0.949 no
C(48) H(74) 0.948 no
C(48) H(75) 0.937 no
C(48) H(76) 0.954 no
C(49) H(77) 0.957 no
C(49) H(78) 0.939 no
C(49) H(79) 0.948 no
C(50) H(80) 0.956 no
C(50) H(81) 0.947 no
C(50) H(82) 0.949 no
C(53) H(25) 0.950 no
C(55) H(26) 0.950 no
C(58) H(83) 0.934 no
C(58) H(84) 0.949 no
C(58) H(85) 0.953 no
C(59) H(86) 0.965 no
C(59) H(87) 0.950 no
C(59) H(88) 0.920 no
C(60) H(89) 0.946 no
C(60) H(90) 0.956 no
C(60) H(91) 0.942 no
C(63) H(27) 0.950 no
C(65) H(28) 0.948 no
C(68) H(92) 0.942 no
C(68) H(93) 0.951 no
C(68) H(94) 0.955 no
C(69) H(95) 0.953 no
C(69) H(96) 0.942 no
C(69) H(97) 0.951 no
C(70) H(98) 0.957 no
C(70) H(99) 0.934 no
C(70) H(100) 0.948 no
C(73) H(19) 0.955 no
C(75) H(20) 0.954 no
C(78) H(56) 0.958 no
C(78) H(57) 0.983 no
C(78) H(58) 0.891 no
C(79) H(59) 0.946 no
C(79) H(60) 0.918 no
C(79) H(61) 0.961 no
C(80) H(62) 0.915 no
C(80) H(63) 0.956 no
C(80) H(64) 0.956 no
C(101) H(101) 0.982 no
C(102) H(102) 0.928 no
C(103) H(103) 0.961 no
C(104) H(104) 1.028 no
